data_4073233
loop_
_publ_author_name
'Bazinet, Patrick'
'Ong, Tiow-Gan'
'O'Brien, Julie S.'
'Lavoie, Nathalie'
'Bell, Eleanor'
'Yap, Glenn P. A.'
'Korobkov, Ilia'
'Richeson, Darrin S.'

_publ_section_title
;
 Design of Sterically Demanding, Electron-Rich Carbene Ligands with the
 Perimidine Scaffold
;
_journal_issue 11
_journal_name_full Organometallics
_journal_page_first 2885
_journal_paper_doi 10.1021/om0701827
_journal_volume 26
_journal_year 2007
_chemical_formula_sum 'C52 H56 N4'
_chemical_formula_weight 737.01
_chemical_name_systematic
; 
 ? 
;
_space_group_IT_number 2
_symmetry_cell_setting triclinic
_symmetry_space_group_name_Hall '-P 1'
_symmetry_space_group_name_H-M 'P -1'
_atom_sites_solution_hydrogens geom
_atom_sites_solution_primary direct
_atom_sites_solution_secondary difmap
_audit_creation_method SHELXL-97
_cell_angle_alpha 93.690(3)
_cell_angle_beta 97.561(3)
_cell_angle_gamma 97.573(3)
_cell_formula_units_Z 2
_cell_length_a 8.6140(13)
_cell_length_b 13.555(2)
_cell_length_c 17.067(3)
_cell_measurement_reflns_used 1001
_cell_measurement_temperature 120(2)
_cell_measurement_theta_max 24.95
_cell_measurement_theta_min 2.41
_cell_volume 1951.5(5)
_computing_cell_refinement 'SHELXTL, Sheldrick (2001)'
_computing_data_collection 'SMART, Bruker (2002)'
_computing_data_reduction 'SHELXTL, Sheldrick (2001)'
_computing_molecular_graphics 'SHELXTL, Sheldrick (2001)'
_computing_publication_material 'SHELXTL, Sheldrick (2001)'
_computing_structure_refinement 'SHELXL-97 (Sheldrick, 1997)'
_computing_structure_solution 'SHELXS-97 (Sheldrick, 1990)'
_diffrn_ambient_temperature 120(2)
_diffrn_detector_area_resol_mean 836.6
_diffrn_measured_fraction_theta_full 0.992
_diffrn_measured_fraction_theta_max 0.992
_diffrn_measurement_device_type 'Bruker AXS APEX diffractometer'
_diffrn_measurement_method \w
_diffrn_radiation_monochromator graphite
_diffrn_radiation_source 'fine-focus sealed tube'
_diffrn_radiation_type MoK\a
_diffrn_radiation_wavelength 0.71073
_diffrn_reflns_av_R_equivalents 0.0296
_diffrn_reflns_av_sigmaI/netI 0.0381
_diffrn_reflns_limit_h_max 10
_diffrn_reflns_limit_h_min -10
_diffrn_reflns_limit_k_max 17
_diffrn_reflns_limit_k_min -17
_diffrn_reflns_limit_l_max 21
_diffrn_reflns_limit_l_min -21
_diffrn_reflns_number 20706
_diffrn_reflns_theta_full 26.50
_diffrn_reflns_theta_max 26.50
_diffrn_reflns_theta_min 1.86
_diffrn_standards_decay_% <1
_exptl_absorpt_coefficient_mu 0.073
_exptl_absorpt_correction_T_max 0.9899
_exptl_absorpt_correction_T_min 0.9841
_exptl_absorpt_correction_type multi-scan
_exptl_absorpt_process_details 'SADABS, Sheldrick (2003)'
_exptl_crystal_colour colourless
_exptl_crystal_density_diffrn 1.254
_exptl_crystal_density_method 'not measured'
_exptl_crystal_description block
_exptl_crystal_F_000 792
_exptl_crystal_size_max 0.22
_exptl_crystal_size_mid 0.17
_exptl_crystal_size_min 0.14
_refine_diff_density_max 0.483
_refine_diff_density_min -0.382
_refine_diff_density_rms 0.063
_refine_ls_extinction_method none
_refine_ls_goodness_of_fit_ref 1.059
_refine_ls_hydrogen_treatment constr
_refine_ls_matrix_type full
_refine_ls_number_parameters 507
_refine_ls_number_reflns 8032
_refine_ls_number_restraints 0
_refine_ls_restrained_S_all 1.059
_refine_ls_R_factor_all 0.0841
_refine_ls_R_factor_gt 0.0727
_refine_ls_shift/su_max 0.006
_refine_ls_shift/su_mean 0.000
_refine_ls_structure_factor_coef Fsqd
_refine_ls_weighting_details 'calc w=1/[\s^2^(Fo^2^)+(0.0898P)^2^+1.9152P] where P=(Fo^2^+2Fc^2^)/3'
_refine_ls_weighting_scheme calc
_refine_ls_wR_factor_gt 0.1822
_refine_ls_wR_factor_ref 0.1905
_reflns_number_gt 6836
_reflns_number_total 8032
_reflns_threshold_expression >2sigma(I)
_cod_data_source_file om0701827si20070227_101019.cif
_cod_data_source_block darr017
_cod_depositor_comments
;
The following automatic conversions were performed:

'_symmetry_cell_setting' value 'Triclinic' changed to 'triclinic'
according to /home/saulius/struct/CIF-dictionaries/cif_core.dic
dictionary named 'cif_core.dic' version 2.4.1 from 2010-06-29.

Automatic conversion script
Id: cif_fix_values 1715 2011-07-08 13:25:40Z adriana 

2021-12-16
Z value and formula fixed to values more according to usual
chemical conventions.                 miguel
;
_cod_original_formula_sum 'C104 H112 N8'
_cod_original_formula_weight 1474.02
_cod_original_formula_units_Z 1
_cod_original_sg_symbol_H-M P-1
_cod_database_code 4073233

loop_
_symmetry_equiv_pos_as_xyz
'x, y, z'
'-x, -y, -z'

loop_
_atom_site_label
_atom_site_type_symbol
_atom_site_fract_x
_atom_site_fract_y
_atom_site_fract_z
_atom_site_U_iso_or_equiv
_atom_site_adp_type
_atom_site_occupancy
_atom_site_symmetry_multiplicity
_atom_site_calc_flag
_atom_site_refinement_flags
N1 N 0.3690(2) 1.00310(13) 0.07988(10) 0.0167(4) Uani 1 1 d .
N2 N 0.6269(2) 0.95150(13) 0.08175(10) 0.0164(4) Uani 1 1 d .
N3 N 0.1052(2) 0.47744(14) 0.41370(11) 0.0183(4) Uani 1 1 d .
N4 N -0.1339(2) 0.55060(13) 0.42325(10) 0.0160(4) Uani 1 1 d .
C1 C 0.4954(2) 0.98617(15) 0.03695(12) 0.0152(4) Uani 1 1 d .
C2 C 0.1228(3) 0.84637(18) 0.14231(13) 0.0215(5) Uani 1 1 d .
H2A H 0.1589 0.8955 0.1854 0.026 Uiso 1 1 calc R
C3 C 0.0623(3) 0.75136(18) 0.15741(14) 0.0244(5) Uani 1 1 d .
H3A H 0.0565 0.7363 0.2106 0.029 Uiso 1 1 calc R
C4 C 0.0095(3) 0.67714(18) 0.09615(15) 0.0267(5) Uani 1 1 d .
C5 C 0.0158(3) 0.70224(18) 0.01930(15) 0.0285(5) Uani 1 1 d .
H5A H -0.0206 0.6530 -0.0236 0.034 Uiso 1 1 calc R
C6 C 0.0742(3) 0.79816(18) 0.00387(14) 0.0253(5) Uani 1 1 d .
H6A H 0.0747 0.8139 -0.0495 0.030 Uiso 1 1 calc R
C7 C 0.1321(2) 0.87169(17) 0.06495(13) 0.0189(4) Uani 1 1 d .
C8 C -0.0495(3) 0.5719(2) 0.11407(19) 0.0391(7) Uani 1 1 d .
H8A H -0.0886 0.5308 0.0643 0.059 Uiso 1 1 calc R
H8B H -0.1355 0.5734 0.1463 0.059 Uiso 1 1 calc R
H8C H 0.0374 0.5434 0.1433 0.059 Uiso 1 1 calc R
C9 C 0.2024(3) 0.97388(17) 0.04543(13) 0.0199(5) Uani 1 1 d .
H9A H 0.1937 0.9748 -0.0129 0.024 Uiso 1 1 calc R
H9B H 0.1396 1.0240 0.0648 0.024 Uiso 1 1 calc R
C10 C 0.4114(3) 1.05620(16) 0.15395(13) 0.0182(4) Uani 1 1 d .
C11 C 0.3063(3) 1.10068(17) 0.19440(14) 0.0225(5) Uani 1 1 d .
H11A H 0.1971 1.0917 0.1736 0.027 Uiso 1 1 calc R
C12 C 0.3607(3) 1.15931(17) 0.26637(14) 0.0248(5) Uani 1 1 d .
H12A H 0.2874 1.1909 0.2925 0.030 Uiso 1 1 calc R
C13 C 0.5158(3) 1.17201(17) 0.29958(14) 0.0251(5) Uani 1 1 d .
H13A H 0.5499 1.2134 0.3474 0.030 Uiso 1 1 calc R
C14 C 0.6257(3) 1.12310(16) 0.26239(13) 0.0207(5) Uani 1 1 d .
C15 C 0.5738(3) 1.06562(16) 0.18903(13) 0.0179(4) Uani 1 1 d .
C16 C 0.6807(3) 1.01032(16) 0.15431(12) 0.0175(4) Uani 1 1 d .
C17 C 0.8337(3) 1.01380(18) 0.19160(14) 0.0237(5) Uani 1 1 d .
H17A H 0.9047 0.9766 0.1685 0.028 Uiso 1 1 calc R
C18 C 0.8845(3) 1.07223(19) 0.26353(15) 0.0279(5) Uani 1 1 d .
H18A H 0.9903 1.0743 0.2885 0.033 Uiso 1 1 calc R
C19 C 0.7852(3) 1.12619(18) 0.29834(14) 0.0265(5) Uani 1 1 d .
H19A H 0.8227 1.1659 0.3467 0.032 Uiso 1 1 calc R
C20 C 0.5220(3) 0.79650(17) 0.14085(14) 0.0246(5) Uani 1 1 d .
H20A H 0.4104 0.7946 0.1169 0.030 Uiso 1 1 calc R
H20B H 0.5394 0.8405 0.1907 0.030 Uiso 1 1 calc R
C21 C 0.5497(3) 0.69070(18) 0.16040(14) 0.0281(5) Uani 1 1 d .
H21A H 0.6626 0.6847 0.1588 0.034 Uiso 1 1 calc R
H21B H 0.5283 0.6815 0.2152 0.034 Uiso 1 1 calc R
C22 C 0.4488(3) 0.60706(19) 0.10501(17) 0.0332(6) Uani 1 1 d .
H22A H 0.3412 0.5973 0.1202 0.040 Uiso 1 1 calc R
H22B H 0.4942 0.5444 0.1127 0.040 Uiso 1 1 calc R
C23 C 0.4355(3) 0.62531(18) 0.01726(16) 0.0290(5) Uani 1 1 d .
H23A H 0.3505 0.6668 0.0047 0.035 Uiso 1 1 calc R
H23B H 0.4043 0.5604 -0.0147 0.035 Uiso 1 1 calc R
C24 C 0.5882(3) 0.67706(17) -0.00696(14) 0.0247(5) Uani 1 1 d .
H24A H 0.5942 0.6536 -0.0625 0.030 Uiso 1 1 calc R
H24B H 0.6794 0.6573 0.0270 0.030 Uiso 1 1 calc R
C25 C 0.6015(3) 0.79101(17) -0.00022(13) 0.0226(5) Uani 1 1 d .
H25A H 0.6892 0.8179 -0.0284 0.027 Uiso 1 1 calc R
H25B H 0.5028 0.8098 -0.0280 0.027 Uiso 1 1 calc R
C26 C 0.6301(3) 0.84135(16) 0.08397(13) 0.0191(5) Uani 1 1 d .
H26A H 0.7404 0.8332 0.1065 0.023 Uiso 1 1 calc R
C27 C -0.0050(2) 0.50869(15) 0.46161(12) 0.0151(4) Uani 1 1 d .
C28 C 0.3149(3) 0.66078(17) 0.34169(13) 0.0196(5) Uani 1 1 d .
H28A H 0.3073 0.6115 0.2987 0.024 Uiso 1 1 calc R
C29 C 0.3417(3) 0.76108(18) 0.32865(13) 0.0220(5) Uani 1 1 d .
H29A H 0.3533 0.7794 0.2767 0.026 Uiso 1 1 calc R
C30 C 0.3519(3) 0.83544(18) 0.38970(15) 0.0250(5) Uani 1 1 d .
C31 C 0.3356(3) 0.80605(19) 0.46520(14) 0.0263(5) Uani 1 1 d .
H31A H 0.3419 0.8555 0.5080 0.032 Uiso 1 1 calc R
C32 C 0.3102(3) 0.70584(18) 0.47895(13) 0.0225(5) Uani 1 1 d .
H32A H 0.3004 0.6876 0.5311 0.027 Uiso 1 1 calc R
C33 C 0.2989(2) 0.63175(17) 0.41754(13) 0.0190(5) Uani 1 1 d .
C34 C 0.3786(4) 0.94359(19) 0.37394(17) 0.0362(6) Uani 1 1 d .
H34A H 0.4562 0.9534 0.3370 0.054 Uiso 1 1 calc R
H34B H 0.4185 0.9843 0.4239 0.054 Uiso 1 1 calc R
H34C H 0.2785 0.9637 0.3507 0.054 Uiso 1 1 calc R
C35 C 0.2716(3) 0.52315(17) 0.43337(13) 0.0200(5) Uani 1 1 d .
H35A H 0.3369 0.4858 0.4020 0.024 Uiso 1 1 calc R
H35B H 0.3072 0.5169 0.4902 0.024 Uiso 1 1 calc R
C36 C 0.0433(3) 0.43126(16) 0.33869(13) 0.0189(4) Uani 1 1 d .
C37 C 0.1316(3) 0.38205(18) 0.29101(14) 0.0255(5) Uani 1 1 d .
H37A H 0.2417 0.3834 0.3071 0.031 Uiso 1 1 calc R
C38 C 0.0587(3) 0.33011(19) 0.21891(15) 0.0309(6) Uani 1 1 d .
H38A H 0.1210 0.2969 0.1867 0.037 Uiso 1 1 calc R
C39 C -0.0983(3) 0.32618(18) 0.19406(14) 0.0289(6) Uani 1 1 d .
H39A H -0.1455 0.2881 0.1462 0.035 Uiso 1 1 calc R
C40 C -0.1919(3) 0.37878(17) 0.23935(13) 0.0229(5) Uani 1 1 d .
C41 C -0.1202(3) 0.43297(16) 0.31180(12) 0.0178(4) Uani 1 1 d .
C42 C -0.2092(3) 0.49505(15) 0.35316(12) 0.0165(4) Uani 1 1 d .
C43 C -0.3640(3) 0.50074(17) 0.32316(13) 0.0217(5) Uani 1 1 d .
H43A H -0.4226 0.5433 0.3500 0.026 Uiso 1 1 calc R
C44 C -0.4354(3) 0.44373(18) 0.25296(14) 0.0253(5) Uani 1 1 d .
H44A H -0.5429 0.4471 0.2334 0.030 Uiso 1 1 calc R
C45 C -0.3528(3) 0.38352(18) 0.21242(14) 0.0265(5) Uani 1 1 d .
H45A H -0.4039 0.3445 0.1657 0.032 Uiso 1 1 calc R
C46 C -0.0935(3) 0.70972(16) 0.35865(13) 0.0197(5) Uani 1 1 d .
H46A H 0.0189 0.7063 0.3538 0.024 Uiso 1 1 calc R
H46B H -0.1581 0.6694 0.3124 0.024 Uiso 1 1 calc R
C47 C -0.1218(4) 0.8177(2) 0.35391(18) 0.0421(7) Uani 1 1 d .
H47A H -0.0625 0.8464 0.3128 0.050 Uiso 1 1 calc R
H47B H -0.2356 0.8180 0.3355 0.050 Uiso 1 1 calc R
C48 C -0.0763(4) 0.8861(2) 0.4294(2) 0.0544(9) Uani 1 1 d .
H48A H -0.0504 0.9555 0.4153 0.065 Uiso 1 1 calc R
H48B H 0.0201 0.8673 0.4595 0.065 Uiso 1 1 calc R
C49 C -0.2057(4) 0.8825(2) 0.4821(2) 0.0497(8) Uani 1 1 d .
H49A H -0.1779 0.9391 0.5234 0.060 Uiso 1 1 calc R
H49B H -0.3056 0.8922 0.4495 0.060 Uiso 1 1 calc R
C50 C -0.2342(4) 0.7880(2) 0.52217(17) 0.0447(8) Uani 1 1 d .
H50A H -0.3219 0.7929 0.5537 0.054 Uiso 1 1 calc R
H50B H -0.1383 0.7824 0.5596 0.054 Uiso 1 1 calc R
C51 C -0.2747(3) 0.69267(19) 0.46675(15) 0.0297(6) Uani 1 1 d .
H51A H -0.3219 0.6381 0.4959 0.036 Uiso 1 1 calc R
H51B H -0.3548 0.7032 0.4220 0.036 Uiso 1 1 calc R
C52 C -0.1310(3) 0.66116(16) 0.43392(13) 0.0189(5) Uani 1 1 d .
H52A H -0.0386 0.6860 0.4754 0.023 Uiso 1 1 calc R

loop_
_atom_site_aniso_label
_atom_site_aniso_U_11
_atom_site_aniso_U_22
_atom_site_aniso_U_33
_atom_site_aniso_U_23
_atom_site_aniso_U_13
_atom_site_aniso_U_12
N1 0.0163(9) 0.0192(9) 0.0153(9) 0.0024(7) 0.0031(7) 0.0041(7)
N2 0.0181(9) 0.0178(9) 0.0146(9) 0.0042(7) 0.0032(7) 0.0050(7)
N3 0.0144(9) 0.0245(10) 0.0166(9) 0.0034(7) 0.0043(7) 0.0020(7)
N4 0.0157(9) 0.0162(9) 0.0164(9) 0.0033(7) 0.0011(7) 0.0031(7)
C1 0.0166(10) 0.0128(9) 0.0165(10) 0.0012(8) 0.0024(8) 0.0023(8)
C2 0.0178(11) 0.0265(12) 0.0198(11) 0.0010(9) 0.0020(9) 0.0023(9)
C3 0.0207(11) 0.0306(13) 0.0245(12) 0.0096(10) 0.0064(9) 0.0071(10)
C4 0.0223(12) 0.0233(12) 0.0361(14) 0.0072(10) 0.0057(10) 0.0048(10)
C5 0.0279(13) 0.0252(12) 0.0316(13) -0.0047(10) 0.0058(10) 0.0029(10)
C6 0.0281(12) 0.0285(13) 0.0206(11) 0.0007(9) 0.0067(9) 0.0055(10)
C7 0.0151(10) 0.0211(11) 0.0221(11) 0.0041(9) 0.0048(8) 0.0047(8)
C8 0.0366(15) 0.0251(14) 0.0562(18) 0.0096(13) 0.0072(13) 0.0025(11)
C9 0.0172(10) 0.0243(11) 0.0190(11) 0.0033(9) 0.0036(8) 0.0036(9)
C10 0.0236(11) 0.0161(10) 0.0160(10) 0.0040(8) 0.0058(8) 0.0022(9)
C11 0.0245(12) 0.0220(11) 0.0227(11) 0.0040(9) 0.0061(9) 0.0056(9)
C12 0.0340(13) 0.0202(11) 0.0233(12) 0.0015(9) 0.0116(10) 0.0085(10)
C13 0.0363(14) 0.0202(11) 0.0184(11) -0.0001(9) 0.0053(10) 0.0015(10)
C14 0.0276(12) 0.0155(10) 0.0191(11) 0.0045(8) 0.0050(9) 0.0009(9)
C15 0.0218(11) 0.0149(10) 0.0175(10) 0.0048(8) 0.0055(8) 0.0007(8)
C16 0.0205(11) 0.0174(10) 0.0151(10) 0.0049(8) 0.0043(8) 0.0005(8)
C17 0.0210(11) 0.0267(12) 0.0238(12) 0.0028(9) 0.0032(9) 0.0047(9)
C18 0.0231(12) 0.0314(13) 0.0266(12) 0.0029(10) -0.0020(10) -0.0003(10)
C19 0.0318(13) 0.0242(12) 0.0197(11) -0.0012(9) -0.0006(10) -0.0044(10)
C20 0.0296(13) 0.0229(12) 0.0253(12) 0.0076(9) 0.0118(10) 0.0079(10)
C21 0.0409(14) 0.0265(13) 0.0227(12) 0.0103(10) 0.0133(11) 0.0136(11)
C22 0.0373(14) 0.0218(12) 0.0450(16) 0.0114(11) 0.0179(12) 0.0050(11)
C23 0.0264(12) 0.0211(12) 0.0378(14) 0.0018(10) -0.0012(11) 0.0037(10)
C24 0.0282(12) 0.0235(12) 0.0219(11) 0.0002(9) -0.0006(9) 0.0066(10)
C25 0.0265(12) 0.0226(12) 0.0194(11) 0.0038(9) 0.0040(9) 0.0046(9)
C26 0.0195(11) 0.0214(11) 0.0183(11) 0.0056(9) 0.0032(8) 0.0072(9)
C27 0.0120(9) 0.0145(10) 0.0181(10) 0.0033(8) 0.0013(8) -0.0003(8)
C28 0.0167(10) 0.0259(12) 0.0171(10) 0.0056(9) 0.0039(8) 0.0025(9)
C29 0.0196(11) 0.0307(12) 0.0179(11) 0.0100(9) 0.0054(9) 0.0048(9)
C30 0.0217(11) 0.0260(12) 0.0285(12) 0.0079(10) 0.0065(9) 0.0022(9)
C31 0.0266(12) 0.0292(13) 0.0220(12) -0.0011(10) 0.0046(9) 0.0007(10)
C32 0.0190(11) 0.0330(13) 0.0160(10) 0.0072(9) 0.0038(8) 0.0015(9)
C33 0.0117(10) 0.0248(11) 0.0211(11) 0.0065(9) 0.0038(8) 0.0015(8)
C34 0.0444(16) 0.0272(14) 0.0392(15) 0.0082(11) 0.0108(13) 0.0049(12)
C35 0.0147(10) 0.0273(12) 0.0194(11) 0.0093(9) 0.0038(8) 0.0033(9)
C36 0.0225(11) 0.0178(10) 0.0180(10) 0.0074(8) 0.0060(9) 0.0028(9)
C37 0.0276(12) 0.0274(12) 0.0245(12) 0.0047(10) 0.0090(10) 0.0087(10)
C38 0.0443(15) 0.0297(13) 0.0238(12) 0.0033(10) 0.0138(11) 0.0146(12)
C39 0.0450(15) 0.0237(12) 0.0173(11) -0.0008(9) 0.0034(10) 0.0050(11)
C40 0.0329(13) 0.0172(11) 0.0175(11) 0.0042(9) 0.0012(9) 0.0000(9)
C41 0.0217(11) 0.0153(10) 0.0167(10) 0.0064(8) 0.0042(8) -0.0005(8)
C42 0.0181(10) 0.0152(10) 0.0157(10) 0.0057(8) 0.0025(8) -0.0018(8)
C43 0.0183(11) 0.0247(12) 0.0227(11) 0.0063(9) 0.0033(9) 0.0026(9)
C44 0.0192(11) 0.0319(13) 0.0229(12) 0.0085(10) -0.0016(9) -0.0019(10)
C45 0.0320(13) 0.0236(12) 0.0196(11) 0.0025(9) -0.0035(10) -0.0051(10)
C46 0.0196(11) 0.0197(11) 0.0216(11) 0.0050(9) 0.0071(9) 0.0035(9)
C47 0.065(2) 0.0275(14) 0.0417(16) 0.0168(12) 0.0220(15) 0.0162(14)
C48 0.055(2) 0.0310(16) 0.077(3) -0.0033(16) 0.0163(18) 0.0049(15)
C49 0.0456(18) 0.0329(16) 0.071(2) -0.0159(15) 0.0211(16) 0.0036(13)
C50 0.0444(17) 0.059(2) 0.0324(15) -0.0108(14) 0.0027(13) 0.0253(15)
C51 0.0314(13) 0.0312(13) 0.0318(13) 0.0111(11) 0.0127(11) 0.0122(11)
C52 0.0227(11) 0.0169(10) 0.0178(10) 0.0022(8) 0.0045(9) 0.0041(9)

loop_
_atom_type_symbol
_atom_type_description
_atom_type_scat_dispersion_real
_atom_type_scat_dispersion_imag
_atom_type_scat_source
C C 0.0033 0.0016 'International Tables Vol C Tables 4.2.6.8 and 6.1.1.4'
H H 0.0000 0.0000 'International Tables Vol C Tables 4.2.6.8 and 6.1.1.4'
N N 0.0061 0.0033 'International Tables Vol C Tables 4.2.6.8 and 6.1.1.4'

loop_
_geom_angle_atom_site_label_1
_geom_angle_atom_site_label_2
_geom_angle_atom_site_label_3
_geom_angle
_geom_angle_site_symmetry_1
C10 N1 C1 116.31(17) .
C10 N1 C9 121.53(18) .
C1 N1 C9 121.96(17) .
C16 N2 C1 112.43(17) .
C16 N2 C26 116.01(17) .
C1 N2 C26 119.38(17) .
C36 N3 C27 116.68(17) .
C36 N3 C35 122.13(18) .
C27 N3 C35 118.00(17) .
C42 N4 C27 113.59(17) .
C42 N4 C52 121.23(17) .
C27 N4 C52 118.44(17) .
C1 C1 N1 123.6(2) 2_675
C1 C1 N2 120.5(2) 2_675
N1 C1 N2 115.31(17) .
C3 C2 C7 121.2(2) .
C2 C3 C4 121.2(2) .
C5 C4 C3 117.9(2) .
C5 C4 C8 121.6(2) .
C3 C4 C8 120.4(2) .
C4 C5 C6 121.0(2) .
C5 C6 C7 121.3(2) .
C6 C7 C2 117.4(2) .
C6 C7 C9 119.4(2) .
C2 C7 C9 123.2(2) .
N1 C9 C7 113.91(18) .
C11 C10 N1 123.7(2) .
C11 C10 C15 118.8(2) .
N1 C10 C15 117.46(19) .
C10 C11 C12 120.2(2) .
C13 C12 C11 121.9(2) .
C12 C13 C14 119.7(2) .
C13 C14 C15 119.2(2) .
C13 C14 C19 121.9(2) .
C15 C14 C19 118.9(2) .
C14 C15 C16 119.4(2) .
C14 C15 C10 120.1(2) .
C16 C15 C10 120.32(19) .
C17 C16 N2 120.9(2) .
C17 C16 C15 120.0(2) .
N2 C16 C15 119.02(19) .
C16 C17 C18 120.1(2) .
C19 C18 C17 121.4(2) .
C18 C19 C14 120.2(2) .
C26 C20 C21 113.30(19) .
C22 C21 C20 114.8(2) .
C21 C22 C23 114.6(2) .
C22 C23 C24 113.7(2) .
C23 C24 C25 113.5(2) .
C26 C25 C24 115.75(19) .
N2 C26 C25 109.97(17) .
N2 C26 C20 111.28(17) .
C25 C26 C20 115.69(19) .
C27 C27 N4 121.4(2) 2_566
C27 C27 N3 121.2(2) 2_566
N4 C27 N3 117.16(17) .
C29 C28 C33 120.4(2) .
C30 C29 C28 121.6(2) .
C29 C30 C31 117.7(2) .
C29 C30 C34 120.6(2) .
C31 C30 C34 121.6(2) .
C32 C31 C30 121.1(2) .
C31 C32 C33 120.9(2) .
C32 C33 C28 118.2(2) .
C32 C33 C35 120.3(2) .
C28 C33 C35 121.4(2) .
N3 C35 C33 113.43(18) .
C37 C36 N3 123.1(2) .
C37 C36 C41 119.2(2) .
N3 C36 C41 117.67(19) .
C36 C37 C38 120.1(2) .
C39 C38 C37 121.7(2) .
C38 C39 C40 120.1(2) .
C45 C40 C39 121.9(2) .
C45 C40 C41 118.9(2) .
C39 C40 C41 119.1(2) .
C40 C41 C42 119.3(2) .
C40 C41 C36 119.6(2) .
C42 C41 C36 120.9(2) .
C43 C42 N4 121.9(2) .
C43 C42 C41 119.9(2) .
N4 C42 C41 118.21(19) .
C42 C43 C44 120.2(2) .
C45 C44 C43 121.0(2) .
C44 C45 C40 120.6(2) .
C47 C46 C52 116.34(19) .
C48 C47 C46 116.9(3) .
C47 C48 C49 113.2(3) .
C50 C49 C48 115.2(3) .
C49 C50 C51 115.2(3) .
C52 C51 C50 112.7(2) .
N4 C52 C51 113.96(18) .
N4 C52 C46 110.62(17) .
C51 C52 C46 114.58(19) .

loop_
_geom_bond_atom_site_label_1
_geom_bond_atom_site_label_2
_geom_bond_distance
_geom_bond_site_symmetry_2
N1 C10 1.393(3) .
N1 C1 1.424(3) .
N1 C9 1.469(3) .
N2 C16 1.417(3) .
N2 C1 1.431(3) .
N2 C26 1.500(3) .
N3 C36 1.394(3) .
N3 C27 1.420(3) .
N3 C35 1.471(3) .
N4 C42 1.404(3) .
N4 C27 1.416(3) .
N4 C52 1.495(3) .
C1 C1 1.348(4) 2_675
C2 C3 1.378(3) .
C2 C7 1.395(3) .
C3 C4 1.390(4) .
C4 C5 1.382(4) .
C4 C8 1.514(3) .
C5 C6 1.386(3) .
C6 C7 1.388(3) .
C7 C9 1.513(3) .
C10 C11 1.383(3) .
C10 C15 1.434(3) .
C11 C12 1.409(3) .
C12 C13 1.365(4) .
C13 C14 1.417(3) .
C14 C15 1.418(3) .
C14 C19 1.423(3) .
C15 C16 1.425(3) .
C16 C17 1.380(3) .
C17 C18 1.403(3) .
C18 C19 1.365(4) .
C20 C26 1.531(3) .
C20 C21 1.535(3) .
C21 C22 1.523(4) .
C22 C23 1.525(4) .
C23 C24 1.527(3) .
C24 C25 1.529(3) .
C25 C26 1.526(3) .
C27 C27 1.340(4) 2_566
C28 C29 1.386(3) .
C28 C33 1.396(3) .
C29 C30 1.388(3) .
C30 C31 1.392(3) .
C30 C34 1.501(3) .
C31 C32 1.387(3) .
C32 C33 1.389(3) .
C33 C35 1.507(3) .
C36 C37 1.383(3) .
C36 C41 1.426(3) .
C37 C38 1.405(4) .
C38 C39 1.356(4) .
C39 C40 1.414(3) .
C40 C45 1.413(3) .
C40 C41 1.419(3) .
C41 C42 1.425(3) .
C42 C43 1.378(3) .
C43 C44 1.404(3) .
C44 C45 1.364(4) .
C46 C47 1.521(3) .
C46 C52 1.533(3) .
C47 C48 1.513(5) .
C48 C49 1.520(5) .
C49 C50 1.498(5) .
C50 C51 1.524(4) .
C51 C52 1.523(3) .

loop_
_geom_torsion_atom_site_label_1
_geom_torsion_atom_site_label_2
_geom_torsion_atom_site_label_3
_geom_torsion_atom_site_label_4
_geom_torsion
_geom_torsion_site_symmetry_4
C10 N1 C1 C1 -124.0(3) 2_675
C9 N1 C1 C1 50.9(4) 2_675
C10 N1 C1 N2 46.5(2) .
C9 N1 C1 N2 -138.56(19) .
C16 N2 C1 C1 121.2(3) 2_675
C26 N2 C1 C1 -97.8(3) 2_675
C16 N2 C1 N1 -49.6(2) .
C26 N2 C1 N1 91.3(2) .
C7 C2 C3 C4 0.5(4) .
C2 C3 C4 C5 -1.6(4) .
C2 C3 C4 C8 177.1(2) .
C3 C4 C5 C6 0.6(4) .
C8 C4 C5 C6 -178.1(2) .
C4 C5 C6 C7 1.6(4) .
C5 C6 C7 C2 -2.7(3) .
C5 C6 C7 C9 176.9(2) .
C3 C2 C7 C6 1.6(3) .
C3 C2 C7 C9 -177.9(2) .
C10 N1 C9 C7 -91.5(2) .
C1 N1 C9 C7 93.8(2) .
C6 C7 C9 N1 -119.6(2) .
C2 C7 C9 N1 59.9(3) .
C1 N1 C10 C11 163.1(2) .
C9 N1 C10 C11 -11.8(3) .
C1 N1 C10 C15 -16.1(3) .
C9 N1 C10 C15 168.91(18) .
N1 C10 C11 C12 -175.3(2) .
C15 C10 C11 C12 3.9(3) .
C10 C11 C12 C13 -1.8(4) .
C11 C12 C13 C14 -1.8(4) .
C12 C13 C14 C15 3.1(3) .
C12 C13 C14 C19 -173.9(2) .
C13 C14 C15 C16 -175.4(2) .
C19 C14 C15 C16 1.8(3) .
C13 C14 C15 C10 -1.0(3) .
C19 C14 C15 C10 176.2(2) .
C11 C10 C15 C14 -2.5(3) .
N1 C10 C15 C14 176.75(19) .
C11 C10 C15 C16 171.8(2) .
N1 C10 C15 C16 -8.9(3) .
C1 N2 C16 C17 -156.4(2) .
C26 N2 C16 C17 61.2(3) .
C1 N2 C16 C15 24.2(3) .
C26 N2 C16 C15 -118.2(2) .
C14 C15 C16 C17 -0.7(3) .
C10 C15 C16 C17 -175.1(2) .
C14 C15 C16 N2 178.77(18) .
C10 C15 C16 N2 4.4(3) .
N2 C16 C17 C18 -179.8(2) .
C15 C16 C17 C18 -0.4(3) .
C16 C17 C18 C19 0.3(4) .
C17 C18 C19 C14 0.8(4) .
C13 C14 C19 C18 175.2(2) .
C15 C14 C19 C18 -1.8(3) .
C26 C20 C21 C22 -90.4(3) .
C20 C21 C22 C23 43.2(3) .
C21 C22 C23 C24 37.8(3) .
C22 C23 C24 C25 -90.4(2) .
C23 C24 C25 C26 71.3(3) .
C16 N2 C26 C25 -168.62(18) .
C1 N2 C26 C25 51.7(2) .
C16 N2 C26 C20 61.8(2) .
C1 N2 C26 C20 -77.8(2) .
C24 C25 C26 N2 -175.23(18) .
C24 C25 C26 C20 -48.1(3) .
C21 C20 C26 N2 -166.46(19) .
C21 C20 C26 C25 67.1(3) .
C42 N4 C27 C27 -127.5(3) 2_566
C52 N4 C27 C27 80.9(3) 2_566
C42 N4 C27 N3 46.9(2) .
C52 N4 C27 N3 -104.7(2) .
C36 N3 C27 C27 135.1(3) 2_566
C35 N3 C27 C27 -64.6(3) 2_566
C36 N3 C27 N4 -39.3(3) .
C35 N3 C27 N4 121.0(2) .
C33 C28 C29 C30 -0.6(3) .
C28 C29 C30 C31 0.5(3) .
C28 C29 C30 C34 -179.1(2) .
C29 C30 C31 C32 0.1(4) .
C34 C30 C31 C32 179.7(2) .
C30 C31 C32 C33 -0.6(4) .
C31 C32 C33 C28 0.4(3) .
C31 C32 C33 C35 179.9(2) .
C29 C28 C33 C32 0.2(3) .
C29 C28 C33 C35 -179.3(2) .
C36 N3 C35 C33 90.1(2) .
C27 N3 C35 C33 -69.0(2) .
C32 C33 C35 N3 98.5(2) .
C28 C33 C35 N3 -82.0(3) .
C27 N3 C36 C37 -168.7(2) .
C35 N3 C36 C37 31.9(3) .
C27 N3 C36 C41 9.4(3) .
C35 N3 C36 C41 -150.0(2) .
N3 C36 C37 C38 174.7(2) .
C41 C36 C37 C38 -3.3(3) .
C36 C37 C38 C39 -0.2(4) .
C37 C38 C39 C40 2.8(4) .
C38 C39 C40 C45 174.6(2) .
C38 C39 C40 C41 -1.8(3) .
C45 C40 C41 C42 -3.5(3) .
C39 C40 C41 C42 173.0(2) .
C45 C40 C41 C36 -178.2(2) .
C39 C40 C41 C36 -1.7(3) .
C37 C36 C41 C40 4.2(3) .
N3 C36 C41 C40 -173.93(19) .
C37 C36 C41 C42 -170.4(2) .
N3 C36 C41 C42 11.5(3) .
C27 N4 C42 C43 156.23(19) .
C52 N4 C42 C43 -53.0(3) .
C27 N4 C42 C41 -25.1(3) .
C52 N4 C42 C41 125.7(2) .
C40 C41 C42 C43 0.9(3) .
C36 C41 C42 C43 175.56(19) .
C40 C41 C42 N4 -177.79(18) .
C36 C41 C42 N4 -3.2(3) .
N4 C42 C43 C44 -179.8(2) .
C41 C42 C43 C44 1.5(3) .
C42 C43 C44 C45 -1.3(3) .
C43 C44 C45 C40 -1.4(4) .
C39 C40 C45 C44 -172.7(2) .
C41 C40 C45 C44 3.8(3) .
C52 C46 C47 C48 39.9(4) .
C46 C47 C48 C49 -85.7(4) .
C47 C48 C49 C50 70.9(4) .
C48 C49 C50 C51 -56.8(4) .
C49 C50 C51 C52 75.4(3) .
C42 N4 C52 C51 87.0(2) .
C27 N4 C52 C51 -123.6(2) .
C42 N4 C52 C46 -43.8(3) .
C27 N4 C52 C46 105.6(2) .
C50 C51 C52 N4 144.8(2) .
C50 C51 C52 C46 -86.4(3) .
C47 C46 C52 N4 167.1(2) .
C47 C46 C52 C51 36.6(3) .
